data_2225097
loop_
_publ_author_name
'Chen, Hua-Feng'
'Bai, Xue'
'Zhang, Kuan'
'Li, Ying'
'Yin, Shu-Fan'

_publ_section_title
;
 1-[4-(\b-<small>D</small>-Allopyranosyloxy)benzylidene]semicarbazide
 hemihydrate
;
_journal_coeditor_code RZ2403
_journal_issue 2
_journal_name_full 'Acta Crystallographica Section E'
_journal_page_first o321
_journal_paper_doi 10.1107/S1600536809055664
_journal_volume 66
_journal_year 2010
_chemical_formula_iupac 'C14 H19 N3 O7, 0.5H2 O'
_chemical_formula_moiety 'C14 H19 N3 O7, 0.5(H2 O)'
_chemical_formula_sum 'C14 H20 N3 O7.5'
_chemical_formula_weight 350.33
_chemical_name_systematic
;
1-[4-(\b-D-Allopyranosyloxy)benzylidene]semicarbazide hemihydrate
;
_space_group_IT_number 152
_symmetry_cell_setting trigonal
_symmetry_space_group_name_Hall 'P 31 2"'
_symmetry_space_group_name_H-M 'P 31 2 1'
_atom_sites_solution_hydrogens mixed
_atom_sites_solution_primary direct
_atom_sites_solution_secondary difmap
_cell_angle_alpha 90.00
_cell_angle_beta 90.00
_cell_angle_gamma 120.00
_cell_formula_units_Z 6
_cell_length_a 8.6373(12)
_cell_length_b 8.6373(12)
_cell_length_c 37.021(7)
_cell_measurement_reflns_used 6972
_cell_measurement_temperature 113(2)
_cell_measurement_theta_max 27.9
_cell_measurement_theta_min 2.70
_cell_volume 2391.9(7)
_computing_cell_refinement 'CrystalClear (Rigaku/MSC, 2005)'
_computing_data_collection 'CrystalClear (Rigaku/MSC, 2005)'
_computing_data_reduction 'CrystalClear (Rigaku/MSC, 2005)'
_computing_molecular_graphics 'ORTEP-3 for Windows (Farrugia, 1997)'
_computing_publication_material 'SHELXL97 (Sheldrick, 2008)'
_computing_structure_refinement 'SHELXL97 (Sheldrick, 2008)'
_computing_structure_solution 'SHELXS97 (Sheldrick, 2008)'
_diffrn_ambient_temperature 113(2)
_diffrn_detector_area_resol_mean 7.31
_diffrn_measured_fraction_theta_full 0.991
_diffrn_measured_fraction_theta_max 0.991
_diffrn_measurement_device_type 'Rigaku Saturn CCD area-detector'
_diffrn_measurement_method '\w and \f scans'
_diffrn_radiation_monochromator confocal
_diffrn_radiation_source 'rotating anode'
_diffrn_radiation_type MoK\a
_diffrn_radiation_wavelength 0.71073
_diffrn_reflns_av_R_equivalents 0.0378
_diffrn_reflns_av_sigmaI/netI 0.0287
_diffrn_reflns_limit_h_max 11
_diffrn_reflns_limit_h_min -8
_diffrn_reflns_limit_k_max 8
_diffrn_reflns_limit_k_min -11
_diffrn_reflns_limit_l_max 47
_diffrn_reflns_limit_l_min -46
_diffrn_reflns_number 15783
_diffrn_reflns_theta_full 27.86
_diffrn_reflns_theta_max 27.86
_diffrn_reflns_theta_min 2.72
_exptl_absorpt_coefficient_mu 0.119
_exptl_absorpt_correction_T_max 0.9754
_exptl_absorpt_correction_T_min 0.9673
_exptl_absorpt_correction_type multi-scan
_exptl_absorpt_process_details '(CrystalClear; Rigaku/MSC, 2005)'
_exptl_crystal_colour colourless
_exptl_crystal_density_diffrn 1.459
_exptl_crystal_density_method 'not measured'
_exptl_crystal_description block
_exptl_crystal_F_000 1110
_exptl_crystal_size_max 0.28
_exptl_crystal_size_mid 0.25
_exptl_crystal_size_min 0.21
_refine_diff_density_max 0.452
_refine_diff_density_min -0.182
_refine_ls_extinction_coef 0.0188(16)
_refine_ls_extinction_method 'SHELXL97 (Sheldrick, 2008)'
_refine_ls_goodness_of_fit_ref 1.088
_refine_ls_hydrogen_treatment mixed
_refine_ls_matrix_type full
_refine_ls_number_parameters 235
_refine_ls_number_reflns 2242
_refine_ls_number_restraints 0
_refine_ls_restrained_S_all 1.088
_refine_ls_R_factor_all 0.0349
_refine_ls_R_factor_gt 0.0331
_refine_ls_shift/su_max 0.001
_refine_ls_shift/su_mean 0.000
_refine_ls_structure_factor_coef Fsqd
_refine_ls_weighting_details 'calc w=1/[\s^2^(Fo^2^)+(0.0340P)^2^+1.0221P] where P=(Fo^2^+2Fc^2^)/3'
_refine_ls_weighting_scheme calc
_refine_ls_wR_factor_gt 0.0796
_refine_ls_wR_factor_ref 0.0847
_reflns_number_gt 2161
_reflns_number_total 2242
_reflns_threshold_expression I>2sigma(I)
_cod_data_source_file rz2403.cif
_cod_data_source_block I
_cod_depositor_comments
;
The following automatic conversions were performed:
'_symmetry_cell_setting' value 'Trigonal' changed to 'trigonal' according
to '/home/saulius/struct/CIF-dictionaries/cif_core.dic' dictionary named
'cif_core.dic' version 2.4.1 from 2010-06-29.

Automatic conversion script
Id: cif_fix_enum 1527 2010-12-29 10:47:43Z saulius 

The following automatic conversions were performed:

'_symmetry_cell_setting' value 'Trigonal' changed to 'trigonal'
according to /home/saulius/struct/CIF-dictionaries/cif_core.dic
dictionary named 'cif_core.dic' version 2.4.1 from 2010-06-29.

Automatic conversion script
Id: cif_fix_values 1715 2011-07-08 13:25:40Z adriana 
;
_cod_original_cell_volume 2391.8(7)
_cod_original_formula_sum 'C14 H20 N3 O7.50'
_cod_database_code 2225097
_cod_database_fobs_code 2225097

loop_
_symmetry_equiv_pos_as_xyz
'x, y, z'
'-y, x-y, z+1/3'
'-x+y, -x, z-1/3'
'y, x, -z'
'x-y, -y, -z-1/3'
'-x, -x+y, -z+1/3'

loop_
_atom_site_type_symbol
_atom_site_label
_atom_site_fract_x
_atom_site_fract_y
_atom_site_fract_z
_atom_site_U_iso_or_equiv
_atom_site_adp_type
_atom_site_calc_flag
_atom_site_refinement_flags
_atom_site_occupancy
_atom_site_disorder_assembly
_atom_site_disorder_group
O O1 0.61554(18) 0.67753(19) 0.64253(3) 0.0159(3) Uani d . 1 . .
O O2 0.35880(19) 0.6142(2) 0.59033(4) 0.0214(3) Uani d . 1 . .
H H2 0.3061 0.5826 0.5703 0.032 Uiso calc R 1 . .
O O3 0.6592(2) 0.4735(2) 0.55878(3) 0.0198(3) Uani d . 1 . .
H H3 0.5811 0.4704 0.5448 0.030 Uiso calc R 1 . .
O O4 0.90103(18) 0.5337(2) 0.61006(3) 0.0172(3) Uani d . 1 . .
H H4 0.9643 0.5345 0.6274 0.026 Uiso calc R 1 . .
O O5 0.79887(18) 0.41000(19) 0.68003(3) 0.0174(3) Uani d . 1 . .
H H5 0.7474 0.3599 0.6994 0.026 Uiso calc R 1 . .
O O6 0.67202(18) 0.64621(18) 0.70151(3) 0.0168(3) Uani d . 1 . .
O O7 1.4664(2) 1.6732(2) 0.85781(4) 0.0209(3) Uani d . 1 . .
O O8 0.5415(3) 1.0000 0.8333 0.0238(5) Uani d S 1 . .
N N1 1.1795(2) 1.3137(2) 0.80203(4) 0.0184(4) Uani d . 1 . .
N N2 1.2921(3) 1.4869(2) 0.81373(5) 0.0223(4) Uani d . 1 . .
C C6 0.5446(3) 0.7359(3) 0.58453(5) 0.0186(4) Uani d . 1 . .
H H6A 0.5749 0.8567 0.5929 0.022 Uiso calc R 1 . .
H H6B 0.5716 0.7429 0.5584 0.022 Uiso calc R 1 . .
N N3 1.3533(2) 1.3743(2) 0.86433(5) 0.0221(4) Uani d . 1 . .
H H3A 1.4048 1.3879 0.8855 0.027 Uiso calc R 1 . .
H H3B 1.2877 1.2666 0.8552 0.027 Uiso calc R 1 . .
C C1 0.6556(3) 0.6741(3) 0.60486(5) 0.0151(4) Uani d . 1 . .
H H1 0.7854 0.7592 0.6005 0.018 Uiso calc R 1 . .
C C2 0.6120(3) 0.4842(3) 0.59529(5) 0.0157(4) Uani d . 1 . .
H H2A 0.4811 0.4004 0.5987 0.019 Uiso calc R 1 . .
C C3 0.7162(3) 0.4258(3) 0.61925(5) 0.0154(4) Uani d . 1 . .
H H3C 0.6766 0.2975 0.6143 0.018 Uiso calc R 1 . .
C C4 0.6833(3) 0.4471(3) 0.65893(5) 0.0147(4) Uani d . 1 . .
H H4A 0.5561 0.3603 0.6652 0.018 Uiso calc R 1 . .
C C5 0.7213(3) 0.6362(3) 0.66559(5) 0.0148(4) Uani d . 1 . .
H H5A 0.8511 0.7235 0.6618 0.018 Uiso calc R 1 . .
C C7 0.7687(2) 0.8103(3) 0.71830(5) 0.0152(4) Uani d . 1 . .
C C8 0.7913(3) 0.8084(3) 0.75549(5) 0.0192(4) Uani d . 1 . .
H H8 0.7354 0.6986 0.7684 0.023 Uiso calc R 1 . .
C C9 0.8963(3) 0.9682(3) 0.77356(5) 0.0194(4) Uani d . 1 . .
H H9 0.9122 0.9672 0.7989 0.023 Uiso calc R 1 . .
C C10 0.9789(3) 1.1305(3) 0.75499(5) 0.0173(4) Uani d . 1 . .
C C11 0.9447(3) 1.1300(3) 0.71811(5) 0.0179(4) Uani d . 1 . .
H H11 0.9930 1.2403 0.7055 0.021 Uiso calc R 1 . .
C C12 0.8411(3) 0.9710(3) 0.69954(5) 0.0172(4) Uani d . 1 . .
H H12 0.8200 0.9721 0.6744 0.021 Uiso calc R 1 . .
C C13 1.1015(3) 1.3027(3) 0.77191(5) 0.0182(4) Uani d . 1 . .
H H13 1.1240 1.4097 0.7601 0.022 Uiso calc R 1 . .
C C14 1.3745(3) 1.5160(3) 0.84621(5) 0.0167(4) Uani d . 1 . .
H H8O 0.555(5) 0.913(5) 0.8381(10) 0.070(12) Uiso d . 1 . .
H H2N 1.304(4) 1.579(4) 0.8014(7) 0.031(7) Uiso d . 1 . .

loop_
_atom_site_aniso_label
_atom_site_aniso_U_11
_atom_site_aniso_U_22
_atom_site_aniso_U_33
_atom_site_aniso_U_12
_atom_site_aniso_U_13
_atom_site_aniso_U_23
O1 0.0173(7) 0.0204(7) 0.0126(6) 0.0114(6) -0.0008(5) -0.0020(5)
O2 0.0171(7) 0.0322(9) 0.0146(6) 0.0122(7) -0.0017(5) -0.0015(6)
O3 0.0229(8) 0.0301(8) 0.0120(6) 0.0174(7) -0.0025(6) -0.0048(6)
O4 0.0149(7) 0.0242(7) 0.0132(6) 0.0103(6) 0.0006(5) 0.0007(5)
O5 0.0170(7) 0.0209(7) 0.0148(6) 0.0099(6) 0.0021(5) 0.0046(5)
O6 0.0170(7) 0.0178(7) 0.0123(6) 0.0063(6) 0.0014(5) -0.0022(5)
O7 0.0250(8) 0.0192(7) 0.0170(6) 0.0100(6) -0.0016(6) -0.0026(6)
O8 0.0316(10) 0.0150(10) 0.0194(10) 0.0075(5) -0.0008(4) -0.0016(8)
N1 0.0222(9) 0.0152(8) 0.0181(8) 0.0095(7) -0.0023(7) -0.0023(6)
N2 0.0326(10) 0.0155(9) 0.0187(8) 0.0121(8) -0.0074(8) -0.0017(7)
C6 0.0200(9) 0.0194(10) 0.0165(9) 0.0099(8) 0.0015(8) 0.0010(8)
N3 0.0242(9) 0.0194(9) 0.0207(8) 0.0093(7) -0.0056(7) 0.0018(7)
C1 0.0155(9) 0.0172(9) 0.0120(8) 0.0077(8) 0.0014(7) -0.0001(7)
C2 0.0152(9) 0.0177(9) 0.0129(8) 0.0072(7) 0.0010(7) -0.0016(7)
C3 0.0154(9) 0.0152(9) 0.0152(8) 0.0072(7) 0.0009(7) 0.0001(7)
C4 0.0126(9) 0.0153(9) 0.0140(8) 0.0054(7) -0.0001(7) 0.0005(7)
C5 0.0137(8) 0.0181(9) 0.0119(8) 0.0074(7) 0.0010(7) -0.0003(7)
C7 0.0137(8) 0.0167(9) 0.0158(8) 0.0081(7) -0.0009(7) -0.0025(7)
C8 0.0234(10) 0.0182(9) 0.0162(9) 0.0106(8) 0.0002(7) 0.0020(7)
C9 0.0258(10) 0.0218(10) 0.0126(8) 0.0133(9) -0.0012(8) 0.0005(7)
C10 0.0196(10) 0.0179(9) 0.0179(9) 0.0121(8) -0.0016(7) -0.0020(7)
C11 0.0204(10) 0.0174(9) 0.0175(9) 0.0106(8) -0.0002(8) 0.0007(7)
C12 0.0194(9) 0.0210(10) 0.0127(8) 0.0113(8) 0.0001(7) 0.0003(7)
C13 0.0237(10) 0.0178(9) 0.0155(9) 0.0123(8) -0.0008(8) -0.0001(7)
C14 0.0183(9) 0.0185(10) 0.0148(8) 0.0104(8) 0.0006(7) -0.0001(7)

loop_
_atom_type_symbol
_atom_type_description
_atom_type_scat_dispersion_real
_atom_type_scat_dispersion_imag
_atom_type_scat_source
C C 0.0033 0.0000 'International Tables Vol C Tables 4.2.6.8 and 6.1.1.4'
H H 0.0000 0.0000 'International Tables Vol C Tables 4.2.6.8 and 6.1.1.4'
O O 0.0106 0.0000 'International Tables Vol C Tables 4.2.6.8 and 6.1.1.4'
N N 0.0061 0.0000 'International Tables Vol C Tables 4.2.6.8 and 6.1.1.4'

loop_
_geom_angle_atom_site_label_1
_geom_angle_atom_site_label_2
_geom_angle_atom_site_label_3
_geom_angle_site_symmetry_1
_geom_angle_site_symmetry_3
_geom_angle
_geom_angle_publ_flag
C5 O1 C1 . . 112.67(14) ?
C6 O2 H2 . . 109.5 ?
C2 O3 H3 . . 109.5 ?
C3 O4 H4 . . 109.5 ?
C4 O5 H5 . . 109.5 ?
C7 O6 C5 . . 116.12(15) ?
C13 N1 N2 . . 114.29(17) ?
C14 N2 N1 . . 119.87(16) ?
C14 N2 H2N . . 118.8(18) ?
N1 N2 H2N . . 121.1(18) ?
O2 C6 C1 . . 110.08(16) ?
O2 C6 H6A . . 109.6 ?
C1 C6 H6A . . 109.6 ?
O2 C6 H6B . . 109.6 ?
C1 C6 H6B . . 109.6 ?
H6A C6 H6B . . 108.2 ?
C14 N3 H3A . . 120.0 ?
C14 N3 H3B . . 120.0 ?
H3A N3 H3B . . 120.0 ?
O1 C1 C6 . . 105.85(14) ?
O1 C1 C2 . . 108.28(15) ?
C6 C1 C2 . . 113.83(16) ?
O1 C1 H1 . . 109.6 ?
C6 C1 H1 . . 109.6 ?
C2 C1 H1 . . 109.6 ?
O3 C2 C3 . . 107.20(15) ?
O3 C2 C1 . . 111.32(15) ?
C3 C2 C1 . . 110.59(15) ?
O3 C2 H2A . . 109.2 ?
C3 C2 H2A . . 109.2 ?
C1 C2 H2A . . 109.2 ?
O4 C3 C2 . . 107.37(15) ?
O4 C3 C4 . . 111.43(15) ?
C2 C3 C4 . . 110.23(15) ?
O4 C3 H3C . . 109.3 ?
C2 C3 H3C . . 109.3 ?
C4 C3 H3C . . 109.3 ?
O5 C4 C5 . . 110.79(15) ?
O5 C4 C3 . . 107.90(15) ?
C5 C4 C3 . . 109.50(15) ?
O5 C4 H4A . . 109.5 ?
C5 C4 H4A . . 109.5 ?
C3 C4 H4A . . 109.5 ?
O6 C5 O1 . . 107.44(14) ?
O6 C5 C4 . . 108.02(15) ?
O1 C5 C4 . . 110.68(15) ?
O6 C5 H5A . . 110.2 ?
O1 C5 H5A . . 110.2 ?
C4 C5 H5A . . 110.2 ?
O6 C7 C12 . . 122.61(16) ?
O6 C7 C8 . . 116.71(17) ?
C12 C7 C8 . . 120.69(18) ?
C9 C8 C7 . . 119.40(19) ?
C9 C8 H8 . . 120.3 ?
C7 C8 H8 . . 120.3 ?
C8 C9 C10 . . 120.94(17) ?
C8 C9 H9 . . 119.5 ?
C10 C9 H9 . . 119.5 ?
C9 C10 C11 . . 118.51(18) ?
C9 C10 C13 . . 123.76(17) ?
C11 C10 C13 . . 117.73(18) ?
C12 C11 C10 . . 121.15(18) ?
C12 C11 H11 . . 119.4 ?
C10 C11 H11 . . 119.4 ?
C11 C12 C7 . . 119.07(17) ?
C11 C12 H12 . . 120.5 ?
C7 C12 H12 . . 120.5 ?
N1 C13 C10 . . 122.22(18) ?
N1 C13 H13 . . 118.9 ?
C10 C13 H13 . . 118.9 ?
O7 C14 N3 . . 123.06(18) ?
O7 C14 N2 . . 119.55(17) ?
N3 C14 N2 . . 117.39(18) ?

loop_
_geom_bond_atom_site_label_1
_geom_bond_atom_site_label_2
_geom_bond_site_symmetry_2
_geom_bond_distance
_geom_bond_publ_flag
O1 C5 . 1.419(2) ?
O1 C1 . 1.441(2) ?
O2 C6 . 1.428(2) ?
O2 H2 . 0.8400 ?
O3 C2 . 1.428(2) ?
O3 H3 . 0.8400 ?
O4 C3 . 1.430(2) ?
O4 H4 . 0.8400 ?
O5 C4 . 1.424(2) ?
O5 H5 . 0.8400 ?
O6 C7 . 1.381(2) ?
O6 C5 . 1.412(2) ?
O7 C14 . 1.257(2) ?
O8 H8O . 0.84(3) ?
N1 C13 . 1.281(2) ?
N1 N2 . 1.385(2) ?
N2 C14 . 1.355(2) ?
N2 H2N . 0.88(3) ?
C6 C1 . 1.511(3) ?
C6 H6A . 0.9900 ?
C6 H6B . 0.9900 ?
N3 C14 . 1.326(3) ?
N3 H3A . 0.8800 ?
N3 H3B . 0.8800 ?
C1 C2 . 1.530(3) ?
C1 H1 . 1.0000 ?
C2 C3 . 1.518(3) ?
C2 H2A . 1.0000 ?
C3 C4 . 1.524(2) ?
C3 H3C . 1.0000 ?
C4 C5 . 1.517(3) ?
C4 H4A . 1.0000 ?
C5 H5A . 1.0000 ?
C7 C12 . 1.390(3) ?
C7 C8 . 1.392(2) ?
C8 C9 . 1.387(3) ?
C8 H8 . 0.9500 ?
C9 C10 . 1.395(3) ?
C9 H9 . 0.9500 ?
C10 C11 . 1.397(3) ?
C10 C13 . 1.466(3) ?
C11 C12 . 1.390(3) ?
C11 H11 . 0.9500 ?
C12 H12 . 0.9500 ?
C13 H13 . 0.9500 ?

loop_
_geom_hbond_atom_site_label_D
_geom_hbond_atom_site_label_H
_geom_hbond_atom_site_label_A
_geom_hbond_site_symmetry_A
_geom_hbond_distance_DH
_geom_hbond_distance_HA
_geom_hbond_distance_DA
_geom_hbond_angle_DHA
O2 H2 O7 3_575 0.84 1.85 2.6905(19) 174.5
O3 H3 O8 3_565 0.84 1.94 2.7447(16) 159.2
O4 H4 O5 6_766 0.84 2.05 2.8277(19) 154.3
O4 H4 O5 . 0.84 2.34 2.7725(19) 112.8
O5 H5 O2 6_656 0.84 1.85 2.693(2) 177.9
N3 H3A O4 2_765 0.88 2.24 3.096(2) 165.4
N3 H3A O3 2_765 0.88 2.46 2.896(2) 111.1
O8 H8O O7 1_445 0.84(3) 1.95(3) 2.7163(17) 151(4)
N2 H2N O3 6_776 0.88(3) 2.14(3) 3.014(2) 176(2)

loop_
_geom_torsion_atom_site_label_1
_geom_torsion_atom_site_label_2
_geom_torsion_atom_site_label_3
_geom_torsion_atom_site_label_4
_geom_torsion_site_symmetry_1
_geom_torsion_site_symmetry_2
_geom_torsion_site_symmetry_3
_geom_torsion_site_symmetry_4
_geom_torsion
_geom_torsion_publ_flag
C13 N1 N2 C14 . . . . 176.28(19) ?
C5 O1 C1 C6 . . . . -175.23(15) ?
C5 O1 C1 C2 . . . . 62.35(19) ?
O2 C6 C1 O1 . . . . -62.49(19) ?
O2 C6 C1 C2 . . . . 56.3(2) ?
O1 C1 C2 O3 . . . . -176.33(15) ?
C6 C1 C2 O3 . . . . 66.3(2) ?
O1 C1 C2 C3 . . . . -57.27(19) ?
C6 C1 C2 C3 . . . . -174.68(15) ?
O3 C2 C3 O4 . . . . 54.20(19) ?
C1 C2 C3 O4 . . . . -67.32(18) ?
O3 C2 C3 C4 . . . . 175.75(15) ?
C1 C2 C3 C4 . . . . 54.2(2) ?
O4 C3 C4 O5 . . . . -54.48(19) ?
C2 C3 C4 O5 . . . . -173.59(15) ?
O4 C3 C4 C5 . . . . 66.18(19) ?
C2 C3 C4 C5 . . . . -52.9(2) ?
C7 O6 C5 O1 . . . . -91.06(18) ?
C7 O6 C5 C4 . . . . 149.50(15) ?
C1 O1 C5 O6 . . . . 179.21(14) ?
C1 O1 C5 C4 . . . . -63.07(19) ?
O5 C4 C5 O6 . . . . -67.07(19) ?
C3 C4 C5 O6 . . . . 174.03(15) ?
O5 C4 C5 O1 . . . . 175.56(14) ?
C3 C4 C5 O1 . . . . 56.7(2) ?
C5 O6 C7 C12 . . . . 31.4(3) ?
C5 O6 C7 C8 . . . . -148.63(17) ?
O6 C7 C8 C9 . . . . 176.08(18) ?
C12 C7 C8 C9 . . . . -3.9(3) ?
C7 C8 C9 C10 . . . . 0.2(3) ?
C8 C9 C10 C11 . . . . 4.0(3) ?
C8 C9 C10 C13 . . . . -175.52(19) ?
C9 C10 C11 C12 . . . . -4.5(3) ?
C13 C10 C11 C12 . . . . 174.99(19) ?
C10 C11 C12 C7 . . . . 0.9(3) ?
O6 C7 C12 C11 . . . . -176.63(17) ?
C8 C7 C12 C11 . . . . 3.4(3) ?
N2 N1 C13 C10 . . . . 179.26(18) ?
C9 C10 C13 N1 . . . . 19.1(3) ?
C11 C10 C13 N1 . . . . -160.4(2) ?
N1 N2 C14 O7 . . . . -174.97(17) ?
N1 N2 C14 N3 . . . . 5.1(3) ?

loop_
_cod_related_entry_id
_cod_related_entry_database
_cod_related_entry_code
1 ChemSpider 30656003
